data_4334669
loop_
_publ_author_name
'Victoria E. Campbell'
'R\'egis Guillot'
'Eric Riviere'
'Pierre-Thomas Brun'
'Wolfgang Wernsdorfer'
'Talal Mallah'

_publ_contact_author_address
;Institut de Chimie Mol\'eculaire et des Mat\'eriaux d?Orsay,
UMR CNRS 8182,
Universit\'e de Paris Sud 11,
91405 Orsay Cedex,
France.
;
_publ_contact_author_email victoria.campbell@u-psud.fr
_publ_contact_author_fax '+33 1 69 15 47 54'
_publ_contact_author_name 'Victoria E. Campbell'
_publ_contact_author_phone '+33 1 69 15 47 56'
_publ_section_title
;
 Subcomponent Self-Assembly of Rare-Earth Single-Molecule Magnets
;
_journal_name_full 'Inorganic Chemistry'
_journal_page_first 5194
_journal_page_last 5200
_journal_paper_doi 10.1021/ic400098c
_journal_volume 52
_journal_year 2013
_chemical_formula_moiety 'C18 H22 Dy N6 O8, N O3, C H4 O'
_chemical_formula_sum 'C19 H26 Dy N7 O12'
_chemical_formula_weight 706.97
_space_group_IT_number 2
_symmetry_cell_setting triclinic
_symmetry_Int_Tables_number 2
_symmetry_space_group_name_Hall '-P 1'
_symmetry_space_group_name_H-M 'P -1'
_atom_sites_solution_hydrogens geom
_atom_sites_solution_primary direct
_atom_sites_solution_secondary difmap
_audit_creation_method SHELXL-97
_cell_angle_alpha 92.479(5)
_cell_angle_beta 95.807(5)
_cell_angle_gamma 94.319(5)
_cell_formula_units_Z 2
_cell_length_a 7.893(4)
_cell_length_b 11.861(5)
_cell_length_c 13.990(5)
_cell_measurement_reflns_used 7452
_cell_measurement_temperature 100(1)
_cell_measurement_theta_max 25.36
_cell_measurement_theta_min 2.21
_cell_volume 1297.6(10)
_computing_cell_refinement 'Bruker SAINT'
_computing_data_collection 'Bruker APEX2'
_computing_data_reduction 'Bruker SAINT'
_computing_structure_refinement 'SHELXL-97 (Sheldrick, 1997)'
_computing_structure_solution 'SHELXS-97 (Sheldrick, 1997)'
_diffrn_ambient_temperature 100(1)
_diffrn_measured_fraction_theta_full 0.989
_diffrn_measured_fraction_theta_max 0.952
_diffrn_measurement_device_type 'Bruker APEX-II CCD'
_diffrn_measurement_method '\f and \w scans'
_diffrn_radiation_monochromator graphite
_diffrn_radiation_probe x-ray
_diffrn_radiation_type MoK\a
_diffrn_radiation_wavelength 0.71069
_diffrn_reflns_av_R_equivalents 0.0314
_diffrn_reflns_av_sigmaI/netI 0.0271
_diffrn_reflns_limit_h_max 11
_diffrn_reflns_limit_h_min -11
_diffrn_reflns_limit_k_max 16
_diffrn_reflns_limit_k_min -17
_diffrn_reflns_limit_l_max 20
_diffrn_reflns_limit_l_min -20
_diffrn_reflns_number 31722
_diffrn_reflns_theta_full 26.00
_diffrn_reflns_theta_max 30.69
_diffrn_reflns_theta_min 1.72
_diffrn_source 'fine-focus sealed tube'
_diffrn_source_type 'kappa X8 APEX II Bruker ICMMO'
_exptl_absorpt_coefficient_mu 2.953
_exptl_absorpt_correction_T_max 0.8959
_exptl_absorpt_correction_T_min 0.6173
_exptl_absorpt_correction_type psi-scan
_exptl_absorpt_process_details SADABS
_exptl_crystal_colour colorless
_exptl_crystal_density_diffrn 1.809
_exptl_crystal_description plate
_exptl_crystal_F_000 702
_exptl_crystal_size_max 0.19
_exptl_crystal_size_mid 0.12
_exptl_crystal_size_min 0.04
_refine_diff_density_max 1.861
_refine_diff_density_min -1.775
_refine_diff_density_rms 0.193
_refine_ls_extinction_method none
_refine_ls_goodness_of_fit_ref 1.098
_refine_ls_hydrogen_treatment constr
_refine_ls_matrix_type full
_refine_ls_number_parameters 354
_refine_ls_number_reflns 7653
_refine_ls_number_restraints 0
_refine_ls_restrained_S_all 1.098
_refine_ls_R_factor_all 0.0446
_refine_ls_R_factor_gt 0.0385
_refine_ls_shift/su_max 0.004
_refine_ls_shift/su_mean 0.001
_refine_ls_structure_factor_coef Fsqd
_refine_ls_weighting_details 'calc w=1/[\s^2^(Fo^2^)+(0.0612P)^2^+4.2244P] where P=(Fo^2^+2Fc^2^)/3'
_refine_ls_weighting_scheme calc
_refine_ls_wR_factor_gt 0.1022
_refine_ls_wR_factor_ref 0.1089
_reflns_number_gt 6970
_reflns_number_total 7653
_reflns_threshold_expression >2sigma(I)
_cod_data_source_file ic400098c_si_029.cif
_cod_data_source_block 1337GuillotICMMO
_cod_original_cell_volume 1297.6(11)
_cod_database_code 4334669

loop_
_symmetry_equiv_pos_as_xyz
'x, y, z'
'-x, -y, -z'

loop_
_atom_site_label
_atom_site_type_symbol
_atom_site_fract_x
_atom_site_fract_y
_atom_site_fract_z
_atom_site_U_iso_or_equiv
_atom_site_adp_type
_atom_site_occupancy
_atom_site_symmetry_multiplicity
_atom_site_calc_flag
_atom_site_refinement_flags
C1 C 0.0454(5) 0.1429(3) 0.7577(3) 0.0214(7) Uani 1 1 d .
H1 H -0.0006 0.1832 0.7071 0.026 Uiso 1 1 calc R
C2 C -0.0563(5) 0.0568(3) 0.7920(3) 0.0235(7) Uani 1 1 d .
H2 H -0.1683 0.0401 0.7648 0.028 Uiso 1 1 calc R
C3 C 0.0100(6) -0.0039(4) 0.8667(3) 0.0291(8) Uani 1 1 d .
H3 H -0.0558 -0.0625 0.8905 0.035 Uiso 1 1 calc R
C4 C 0.1779(6) 0.0247(4) 0.9057(3) 0.0296(9) Uani 1 1 d .
H4 H 0.2266 -0.0145 0.9563 0.036 Uiso 1 1 calc R
C5 C 0.2711(5) 0.1126(4) 0.8680(3) 0.0232(7) Uani 1 1 d .
C6 C 0.4453(6) 0.1501(4) 0.9094(3) 0.0272(8) Uani 1 1 d .
H6 H 0.4937 0.1182 0.9642 0.033 Uiso 1 1 calc R
C7 C 0.6957(5) 0.2730(5) 0.9153(3) 0.0316(9) Uani 1 1 d .
H7A H 0.7846 0.2545 0.8756 0.038 Uiso 1 1 calc R
H7B H 0.7195 0.2414 0.9776 0.038 Uiso 1 1 calc R
C8 C 0.6912(6) 0.3985(5) 0.9270(3) 0.0308(9) Uani 1 1 d .
H8A H 0.6090 0.4175 0.9710 0.037 Uiso 1 1 calc R
H8B H 0.8027 0.4333 0.9525 0.037 Uiso 1 1 calc R
C9 C 0.6352(6) 0.5590(4) 0.8374(3) 0.0298(9) Uani 1 1 d .
H9A H 0.7452 0.5959 0.8632 0.036 Uiso 1 1 calc R
H9B H 0.5502 0.5803 0.8789 0.036 Uiso 1 1 calc R
C10 C 0.5887(5) 0.5941(4) 0.7376(3) 0.0278(8) Uani 1 1 d .
H10A H 0.5812 0.6754 0.7377 0.033 Uiso 1 1 calc R
H10B H 0.6748 0.5742 0.6964 0.033 Uiso 1 1 calc R
C11 C 0.3698(5) 0.5722(3) 0.6089(3) 0.0238(7) Uani 1 1 d .
H11A H 0.4573 0.5628 0.5659 0.029 Uiso 1 1 calc R
H11B H 0.3476 0.6515 0.6127 0.029 Uiso 1 1 calc R
C12 C 0.2083(5) 0.5006(3) 0.5717(3) 0.0230(7) Uani 1 1 d .
H12A H 0.1161 0.5182 0.6093 0.028 Uiso 1 1 calc R
H12B H 0.1749 0.5160 0.5051 0.028 Uiso 1 1 calc R
C13 C 0.1883(5) 0.3099(3) 0.5112(3) 0.0190(6) Uani 1 1 d .
H13 H 0.1251 0.3315 0.4563 0.023 Uiso 1 1 calc R
C14 C 0.2283(5) 0.1919(3) 0.5209(3) 0.0180(6) Uani 1 1 d .
C15 C 0.1706(6) 0.1079(4) 0.4502(3) 0.0261(8) Uani 1 1 d .
H15 H 0.1052 0.1252 0.3945 0.031 Uiso 1 1 calc R
C16 C 0.2124(6) -0.0017(4) 0.4643(3) 0.0283(8) Uani 1 1 d .
H16 H 0.1759 -0.0593 0.4180 0.034 Uiso 1 1 calc R
C17 C 0.3085(5) -0.0244(3) 0.5477(3) 0.0239(7) Uani 1 1 d .
H17 H 0.3368 -0.0977 0.5589 0.029 Uiso 1 1 calc R
C18 C 0.3628(5) 0.0643(3) 0.6152(3) 0.0207(7) Uani 1 1 d .
H18 H 0.4287 0.0487 0.6713 0.025 Uiso 1 1 calc R
C19 C 0.0346(11) 0.7092(7) 0.7621(6) 0.070(2) Uani 1 1 d .
H19A H 0.1112 0.7096 0.8200 0.105 Uiso 1 1 calc R
H19B H 0.0037 0.6325 0.7383 0.105 Uiso 1 1 calc R
H19C H -0.0663 0.7447 0.7756 0.105 Uiso 1 1 calc R
N1 N 0.2077(4) 0.1707(3) 0.7943(2) 0.0193(6) Uani 1 1 d .
N2 N 0.5282(4) 0.2264(3) 0.8695(2) 0.0254(7) Uani 1 1 d .
N3 N 0.2417(4) 0.3817(3) 0.5792(2) 0.0192(6) Uani 1 1 d .
N4 N 0.3239(4) 0.1710(3) 0.6025(2) 0.0175(5) Uani 1 1 d .
N5 N 0.7020(4) 0.2948(3) 0.6281(2) 0.0187(6) Uani 1 1 d .
N6 N 0.1569(4) 0.4300(3) 0.8408(3) 0.0282(8) Uani 1 1 d .
N7 N 0.4960(7) 0.8672(4) 0.8233(3) 0.0429(11) Uani 1 1 d .
O1 O 0.4258(4) 0.5359(2) 0.7030(2) 0.0220(5) Uani 1 1 d .
O2 O 0.6425(4) 0.4381(3) 0.8330(2) 0.0259(6) Uani 1 1 d .
O3 O 0.6673(4) 0.2322(2) 0.6954(2) 0.0212(5) Uani 1 1 d .
O4 O 0.6030(4) 0.3736(2) 0.6125(2) 0.0209(5) Uani 1 1 d .
O5 O 0.1195(4) 0.3995(2) 0.7530(2) 0.0218(5) Uani 1 1 d .
O6 O 0.3056(4) 0.4099(3) 0.8774(2) 0.0277(6) Uani 1 1 d .
O7 O 0.8212(4) 0.2815(3) 0.5809(2) 0.0236(6) Uani 1 1 d .
O8 O 0.0583(5) 0.4772(4) 0.8871(3) 0.0517(12) Uani 1 1 d .
O9 O 0.6013(7) 0.9355(5) 0.8686(4) 0.0635(14) Uani 1 1 d .
O10 O 0.4770(15) 0.8676(5) 0.7352(4) 0.128(4) Uani 1 1 d .
O11 O 0.4065(7) 0.7994(4) 0.8647(4) 0.0621(13) Uani 1 1 d .
O12 O 0.1126(6) 0.7669(5) 0.6949(3) 0.0570(12) Uani 1 1 d .
H12 H 0.2133 0.7831 0.7145 0.086 Uiso 1 1 calc R
Dy Dy 0.40373(2) 0.329648(14) 0.732018(11) 0.01754(6) Uani 1 1 d .

loop_
_atom_site_aniso_label
_atom_site_aniso_U_11
_atom_site_aniso_U_22
_atom_site_aniso_U_33
_atom_site_aniso_U_23
_atom_site_aniso_U_13
_atom_site_aniso_U_12
C1 0.0180(17) 0.0256(17) 0.0198(16) 0.0026(13) -0.0007(13) -0.0002(13)
C2 0.0165(17) 0.0287(18) 0.0239(18) 0.0016(14) -0.0030(14) -0.0002(14)
C3 0.029(2) 0.030(2) 0.028(2) 0.0073(16) 0.0002(17) -0.0032(16)
C4 0.031(2) 0.034(2) 0.0239(19) 0.0104(16) -0.0014(16) 0.0026(17)
C5 0.0213(18) 0.0307(19) 0.0170(16) 0.0038(14) -0.0023(14) 0.0031(14)
C6 0.0216(19) 0.041(2) 0.0191(17) 0.0054(15) -0.0006(15) 0.0063(16)
C7 0.0162(18) 0.058(3) 0.0194(18) 0.0043(18) -0.0048(14) 0.0004(18)
C8 0.0180(18) 0.055(3) 0.0171(17) -0.0029(17) -0.0019(14) -0.0033(18)
C9 0.023(2) 0.035(2) 0.029(2) -0.0083(16) 0.0008(16) -0.0057(16)
C10 0.0217(19) 0.0278(19) 0.032(2) -0.0070(16) 0.0035(16) -0.0065(15)
C11 0.0231(18) 0.0204(16) 0.0281(19) 0.0007(14) 0.0029(15) 0.0024(13)
C12 0.0185(17) 0.0222(16) 0.0286(19) 0.0023(14) 0.0005(15) 0.0061(13)
C13 0.0144(15) 0.0231(16) 0.0193(16) 0.0036(13) -0.0019(13) 0.0031(12)
C14 0.0148(15) 0.0219(16) 0.0166(15) 0.0012(12) -0.0026(12) 0.0025(12)
C15 0.028(2) 0.0289(19) 0.0194(17) -0.0040(14) -0.0060(15) 0.0014(15)
C16 0.032(2) 0.0252(18) 0.0259(19) -0.0052(15) -0.0030(16) -0.0008(16)
C17 0.0246(19) 0.0209(16) 0.0260(18) -0.0010(14) 0.0010(15) 0.0028(14)
C18 0.0195(17) 0.0212(16) 0.0208(16) 0.0010(13) -0.0014(14) 0.0030(13)
C19 0.064(5) 0.073(5) 0.069(5) -0.026(4) 0.022(4) -0.030(4)
N1 0.0173(14) 0.0249(14) 0.0154(13) 0.0015(11) -0.0011(11) 0.0023(11)
N2 0.0161(15) 0.0412(19) 0.0182(15) 0.0018(13) -0.0024(12) 0.0037(13)
N3 0.0149(14) 0.0209(14) 0.0221(15) 0.0022(11) 0.0019(12) 0.0031(11)
N4 0.0161(14) 0.0216(14) 0.0150(13) 0.0027(10) 0.0010(11) 0.0025(11)
N5 0.0156(14) 0.0230(14) 0.0169(13) -0.0013(11) -0.0001(11) 0.0016(11)
N6 0.0118(14) 0.042(2) 0.0287(18) -0.0101(15) 0.0029(13) -0.0028(13)
N7 0.069(3) 0.030(2) 0.029(2) 0.0049(16) -0.007(2) 0.016(2)
O1 0.0191(13) 0.0232(12) 0.0231(13) -0.0036(10) 0.0033(11) -0.0009(10)
O2 0.0200(13) 0.0362(15) 0.0198(13) -0.0045(11) 0.0003(11) -0.0030(11)
O3 0.0168(12) 0.0277(13) 0.0195(12) 0.0056(10) 0.0026(10) 0.0009(10)
O4 0.0179(13) 0.0224(12) 0.0237(13) 0.0020(10) 0.0043(10) 0.0060(10)
O5 0.0166(12) 0.0269(13) 0.0216(13) -0.0019(10) 0.0011(10) 0.0020(10)
O6 0.0160(13) 0.0419(17) 0.0235(14) -0.0074(12) 0.0010(11) -0.0026(12)
O7 0.0183(13) 0.0292(14) 0.0250(13) 0.0014(11) 0.0057(11) 0.0075(11)
O8 0.0207(16) 0.093(3) 0.040(2) -0.030(2) 0.0055(15) 0.0083(18)
O9 0.060(3) 0.066(3) 0.061(3) -0.002(2) 0.014(2) -0.028(2)
O10 0.306(12) 0.051(3) 0.025(2) 0.013(2) -0.018(4) 0.045(5)
O11 0.060(3) 0.060(3) 0.063(3) -0.014(2) 0.016(2) -0.020(2)
O12 0.046(2) 0.080(3) 0.046(2) 0.002(2) -0.002(2) 0.023(2)
Dy 0.01332(9) 0.02339(9) 0.01537(9) -0.00070(6) 0.00008(6) 0.00089(6)

loop_
_atom_type_symbol
_atom_type_description
_atom_type_scat_dispersion_real
_atom_type_scat_dispersion_imag
_atom_type_scat_source
C C 0.0031 0.0016 'International Tables Vol C Tables 4.2.6.8 and 6.1.1.4'
H H 0.0000 0.0000 'International Tables Vol C Tables 4.2.6.8 and 6.1.1.4'
N N 0.0061 0.0033 'International Tables Vol C Tables 4.2.6.8 and 6.1.1.4'
O O 0.0109 0.0061 'International Tables Vol C Tables 4.2.6.8 and 6.1.1.4'
Dy Dy -0.1890 4.4100 'International Tables Vol C Tables 4.2.6.8 and 6.1.1.4'

loop_
_geom_angle_atom_site_label_1
_geom_angle_atom_site_label_2
_geom_angle_atom_site_label_3
_geom_angle
N1 C1 C2 122.8(4)
C3 C2 C1 119.4(4)
C2 C3 C4 118.4(4)
C5 C4 C3 118.8(4)
N1 C5 C4 122.9(4)
N1 C5 C6 115.9(4)
C4 C5 C6 121.2(4)
N2 C6 C5 118.8(4)
N2 C7 C8 107.8(4)
O2 C8 C7 106.9(3)
O2 C9 C10 107.8(3)
O1 C10 C9 107.6(3)
O1 C11 C12 107.8(3)
N3 C12 C11 108.2(3)
N3 C13 C14 118.7(3)
N4 C14 C15 122.7(4)
N4 C14 C13 115.4(3)
C15 C14 C13 121.8(4)
C16 C15 C14 118.7(4)
C17 C16 C15 119.2(4)
C16 C17 C18 118.9(4)
N4 C18 C17 122.7(4)
C5 N1 C1 117.7(3)
C5 N1 Dy 118.3(3)
C1 N1 Dy 124.0(3)
C6 N2 C7 119.5(4)
C6 N2 Dy 123.4(3)
C7 N2 Dy 116.1(3)
C13 N3 C12 120.5(3)
C13 N3 Dy 122.8(3)
C12 N3 Dy 116.7(2)
C18 N4 C14 117.8(3)
C18 N4 Dy 122.4(2)
C14 N4 Dy 119.6(2)
O7 N5 O3 122.9(3)
O7 N5 O4 121.8(3)
O3 N5 O4 115.3(3)
O7 N5 Dy 176.8(3)
O3 N5 Dy 59.55(18)
O4 N5 Dy 55.77(17)
O8 N6 O5 122.1(4)
O8 N6 O6 122.0(4)
O5 N6 O6 116.0(3)
O8 N6 Dy 176.7(3)
O5 N6 Dy 59.32(19)
O6 N6 Dy 56.68(19)
O9 N7 O10 119.4(7)
O9 N7 O11 121.2(5)
O10 N7 O11 119.4(7)
C10 O1 C11 109.8(3)
C10 O1 Dy 114.3(3)
C11 O1 Dy 119.0(2)
C9 O2 C8 110.8(3)
C9 O2 Dy 115.4(3)
C8 O2 Dy 117.7(2)
N5 O3 Dy 95.1(2)
N5 O4 Dy 98.8(2)
N6 O5 Dy 94.8(2)
N6 O6 Dy 97.3(2)
O6 Dy O4 141.02(10)
O6 Dy O2 69.27(10)
O4 Dy O2 78.63(10)
O6 Dy N2 72.45(12)
O4 Dy N2 113.94(11)
O2 Dy N2 65.69(12)
O6 Dy O5 51.91(10)
O4 Dy O5 130.53(10)
O2 Dy O5 113.38(10)
N2 Dy O5 114.55(11)
O6 Dy O1 78.27(11)
O4 Dy O1 68.81(9)
O2 Dy O1 66.50(11)
N2 Dy O1 130.11(11)
O5 Dy O1 73.10(9)
O6 Dy N3 114.39(11)
O4 Dy N3 70.23(11)
O2 Dy N3 129.28(11)
N2 Dy N3 164.53(12)
O5 Dy N3 65.76(10)
O1 Dy N3 65.32(10)
O6 Dy O3 134.37(10)
O4 Dy O3 50.76(9)
O2 Dy O3 75.56(11)
N2 Dy O3 66.99(10)
O5 Dy O3 170.95(9)
O1 Dy O3 113.20(9)
N3 Dy O3 110.19(10)
O6 Dy N4 141.07(10)
O4 Dy N4 77.16(10)
O2 Dy N4 145.12(10)
N2 Dy N4 102.34(12)
O5 Dy N4 101.43(10)
O1 Dy N4 125.23(10)
N3 Dy N4 63.33(10)
O3 Dy N4 69.70(10)
O6 Dy N1 74.35(11)
O4 Dy N1 144.19(10)
O2 Dy N1 123.86(10)
N2 Dy N1 63.36(11)
O5 Dy N1 70.20(11)
O1 Dy N1 142.74(10)
N3 Dy N1 104.11(11)
O3 Dy N1 104.01(10)
N4 Dy N1 69.33(10)
O6 Dy N6 26.03(11)
O4 Dy N6 141.91(11)
O2 Dy N6 91.11(11)
N2 Dy N6 94.05(12)
O5 Dy N6 25.89(10)
O1 Dy N6 73.44(11)
N3 Dy N6 89.80(12)
O3 Dy N6 159.97(11)
N4 Dy N6 123.19(10)
N1 Dy N6 70.83(11)
O6 Dy N5 145.36(9)
O4 Dy N5 25.42(9)
O2 Dy N5 76.26(10)
N2 Dy N5 90.65(11)
O5 Dy N5 154.79(10)
O1 Dy N5 91.32(9)
N3 Dy N5 89.90(10)
O3 Dy N5 25.35(9)
N4 Dy N5 71.08(9)
N1 Dy N5 125.29(10)
N6 Dy N5 163.31(10)

loop_
_geom_bond_atom_site_label_1
_geom_bond_atom_site_label_2
_geom_bond_distance
C1 N1 1.342(5)
C1 C2 1.383(5)
C2 C3 1.377(6)
C3 C4 1.393(7)
C4 C5 1.385(6)
C5 N1 1.340(5)
C5 C6 1.466(6)
C6 N2 1.260(6)
C7 N2 1.467(5)
C7 C8 1.494(8)
C8 O2 1.440(5)
C9 O2 1.438(6)
C9 C10 1.492(7)
C10 O1 1.441(5)
C11 O1 1.440(5)
C11 C12 1.510(6)
C12 N3 1.461(5)
C13 N3 1.266(5)
C13 C14 1.467(5)
C14 N4 1.346(5)
C14 C15 1.390(5)
C15 C16 1.383(6)
C16 C17 1.373(6)
C17 C18 1.396(5)
C18 N4 1.339(5)
C19 O12 1.357(9)
N1 Dy 2.585(3)
N2 Dy 2.483(4)
N3 Dy 2.503(3)
N4 Dy 2.552(3)
N5 O7 1.219(4)
N5 O3 1.262(4)
N5 O4 1.275(4)
N5 Dy 2.935(3)
N6 O8 1.214(5)
N6 O5 1.264(5)
N6 O6 1.276(5)
N6 Dy 2.885(4)
N7 O9 1.223(7)
N7 O10 1.227(6)
N7 O11 1.232(7)
O1 Dy 2.493(3)
O2 Dy 2.478(3)
O3 Dy 2.540(3)
O4 Dy 2.455(3)
O5 Dy 2.490(3)
O6 Dy 2.430(3)
